data_4350391
loop_
_publ_author_name
'Zhang, Xian-Ming'
'Hou, Juan-Juan'
'Zhang, Wei-Xiong'
'Chen, Xiao-Ming'

_publ_section_title
;
 Two mixed-valence vanadium(III,IV) phosphonoacetates with 16-ring
 channels: H2(DABCO)[V(IV)O(H2O)V(III)(OH)(O3PCH2CO2)2].2.5H2O and
 H2(PIP)[V(IVO)(H2O)V(III)(OH)(O3PCH2CO2)2].2.5H2O.
;
_journal_issue 20
_journal_name_full 'Inorganic chemistry'
_journal_page_first 8120
_journal_page_last 8125
_journal_paper_doi 10.1021/ic060771p
_journal_volume 45
_journal_year 2006
_chemical_formula_sum 'C10 H26 N2 O15.5 P2 V2'
_chemical_formula_weight 586.15
_space_group_IT_number 52
_space_group_name_Hall '-P 2a 2bc'
_space_group_name_H-M_alt 'P n n a'
_symmetry_cell_setting orthorhombic
_symmetry_space_group_name_H-M 'P n n a'
_atom_sites_solution_hydrogens geom
_atom_sites_solution_primary direct
_atom_sites_solution_secondary difmap
_audit_creation_method SHELXL-97
_cell_angle_alpha 90.00
_cell_angle_beta 90.00
_cell_angle_gamma 90.00
_cell_formula_units_Z 4
_cell_length_a 7.0479(10)
_cell_length_b 15.307(2)
_cell_length_c 17.537(3)
_cell_measurement_temperature 298(2)
_cell_volume 1891.9(5)
_computing_cell_refinement 'SMART (Bruker, 2001)'
_computing_data_collection 'SMART (Bruker, 2001)'
_computing_data_reduction 'SAINT (Bruker, 2001)'
_computing_molecular_graphics 'ORTEP-II (Johnson, 1976)'
_computing_publication_material 'SHELXL-97 (Sheldrick, 1997)'
_computing_structure_refinement 'SHELXL-97 (Sheldrick, 1997)'
_computing_structure_solution 'SHELXS-97 (Sheldrick, 1990)'
_diffrn_ambient_temperature 298(2)
_diffrn_measured_fraction_theta_full 0.991
_diffrn_measured_fraction_theta_max 0.991
_diffrn_measurement_device_type 'Bruker Apex CCD Diffractometer'
_diffrn_measurement_method '\f and \w scan'
_diffrn_radiation_monochromator graphite
_diffrn_radiation_source 'fine-focus sealed tube'
_diffrn_radiation_type MoK\a
_diffrn_radiation_wavelength 0.71073
_diffrn_reflns_av_R_equivalents 0.0310
_diffrn_reflns_av_sigmaI/netI 0.0256
_diffrn_reflns_limit_h_max 8
_diffrn_reflns_limit_h_min -6
_diffrn_reflns_limit_k_max 18
_diffrn_reflns_limit_k_min -15
_diffrn_reflns_limit_l_max 21
_diffrn_reflns_limit_l_min -21
_diffrn_reflns_number 8086
_diffrn_reflns_theta_full 25.99
_diffrn_reflns_theta_max 25.99
_diffrn_reflns_theta_min 2.32
_diffrn_standards_decay_% 0
_diffrn_standards_interval_count 0
_diffrn_standards_number 0
_exptl_absorpt_coefficient_mu 1.246
_exptl_absorpt_correction_T_max 0.9069
_exptl_absorpt_correction_T_min 0.7296
_exptl_absorpt_correction_type empirical
_exptl_absorpt_process_details 'SADABS, Sheldrick 1997'
_exptl_crystal_colour 'dark green'
_exptl_crystal_density_diffrn 2.058
_exptl_crystal_density_method 'not measured'
_exptl_crystal_description block
_exptl_crystal_F_000 1200
_exptl_crystal_size_max 0.27
_exptl_crystal_size_mid 0.13
_exptl_crystal_size_min 0.08
_refine_diff_density_max 0.537
_refine_diff_density_min -0.962
_refine_diff_density_rms 0.107
_refine_ls_extinction_method none
_refine_ls_goodness_of_fit_ref 1.100
_refine_ls_hydrogen_treatment mixed
_refine_ls_matrix_type full
_refine_ls_number_parameters 154
_refine_ls_number_reflns 1852
_refine_ls_number_restraints 3
_refine_ls_restrained_S_all 1.099
_refine_ls_R_factor_all 0.0586
_refine_ls_R_factor_gt 0.0549
_refine_ls_shift/su_max 0.000
_refine_ls_shift/su_mean 0.000
_refine_ls_structure_factor_coef Fsqd
_refine_ls_weighting_details 'calc w=1/[\s^2^(Fo^2^)+(0.0496P)^2^+9.0605P] where P=(Fo^2^+2Fc^2^)/3'
_refine_ls_weighting_scheme calc
_refine_ls_wR_factor_gt 0.1309
_refine_ls_wR_factor_ref 0.1333
_reflns_number_gt 1735
_reflns_number_total 1852
_reflns_threshold_expression >2sigma(I)
_cod_data_source_file ic060771psi20060614_113937.cif
_cod_data_source_block 1
_cod_depositor_comments
;
The following automatic conversions were performed:

data item '_exptl_absorpt_correction_type' value 'Empirical' was
changed to 'empirical' in accordance with the
/home/saulius/struct/COD-crude-data/automatic-downloads/DataCite-retrospective/ACS/depositions/lib/dictionaries/cif_core.dic
dictionary named 'cif_core.dic' version 2.4.2 last updated on
2011-04-26.

data item '_symmetry_cell_setting' value 'Orthorhombic' was changed
to 'orthorhombic' in accordance with the
/home/saulius/struct/COD-crude-data/automatic-downloads/DataCite-retrospective/ACS/depositions/lib/dictionaries/cif_core.dic
dictionary named 'cif_core.dic' version 2.4.2 last updated on
2011-04-26.

Automatic conversion script
Id: cif_fix_values 6909 2019-04-08 15:41:33Z antanas 
;
_cod_original_sg_symbol_H-M Pnna
_cod_original_formula_sum 'C10 H26 N2 O15.50 P2 V2'
_cod_database_code 4350391

loop_
_symmetry_equiv_pos_as_xyz
'x, y, z'
'-x+1/2, -y, z'
'-x+1/2, y+1/2, -z+1/2'
'x, -y+1/2, -z+1/2'
'-x, -y, -z'
'x-1/2, y, -z'
'x-1/2, -y-1/2, z-1/2'
'-x, y-1/2, z-1/2'

loop_
_atom_site_label
_atom_site_type_symbol
_atom_site_fract_x
_atom_site_fract_y
_atom_site_fract_z
_atom_site_U_iso_or_equiv
_atom_site_adp_type
_atom_site_occupancy
_atom_site_symmetry_multiplicity
_atom_site_calc_flag
_atom_site_refinement_flags
V1 V 0.25449(13) 0.2500 0.2500 0.0166(3) Uani 1 2 d S
V2 V 0.0000 0.0000 0.5000 0.0285(3) Uani 1 2 d S
P1 P 0.25542(13) 0.13521(6) 0.40046(5) 0.0131(3) Uani 1 1 d .
O1 O 0.0274(6) 0.2500 0.2500 0.0292(10) Uani 1 2 d S
O2 O 0.2990(4) 0.14619(17) 0.31612(15) 0.0189(6) Uani 1 1 d .
O3 O 0.4338(4) 0.10747(16) 0.44377(15) 0.0162(6) Uani 1 1 d .
O4 O 0.0902(4) 0.07294(16) 0.41373(14) 0.0147(6) Uani 1 1 d .
O5 O 0.3728(6) 0.3659(2) 0.4575(2) 0.0470(10) Uani 1 1 d .
O6 O 0.3122(5) 0.33010(18) 0.33850(16) 0.0250(7) Uani 1 1 d .
O7 O 0.2500 0.0000 0.5429(2) 0.0153(8) Uani 1 2 d S
H7A H 0.2500 0.0000 0.5960 0.018 Uiso 1 2 calc SR
N1 N 0.1175(7) 0.4479(3) 0.6737(3) 0.0547(14) Uani 1 1 d .
H1A H 0.0171 0.4105 0.6738 0.066 Uiso 1 1 calc R
C1 C 0.2980(6) 0.3170(3) 0.4115(2) 0.0224(9) Uani 1 1 d .
C2 C 0.1819(6) 0.2401(2) 0.4372(2) 0.0209(8) Uani 1 1 d .
H2A H 0.0511 0.2499 0.4223 0.025 Uiso 1 1 calc R
H2B H 0.1855 0.2377 0.4924 0.025 Uiso 1 1 calc R
C3 C 0.2798(10) 0.4050(4) 0.6377(5) 0.065(2) Uani 1 1 d .
H3A H 0.2436 0.3809 0.5887 0.078 Uiso 1 1 calc R
H3B H 0.3262 0.3580 0.6697 0.078 Uiso 1 1 calc R
C4 C 0.0684(13) 0.5262(5) 0.6276(8) 0.141(6) Uani 1 1 d .
H4A H -0.0533 0.5492 0.6438 0.170 Uiso 1 1 calc R
H4B H 0.0588 0.5103 0.5742 0.170 Uiso 1 1 calc R
C5 C 0.156(2) 0.4748(7) 0.7503(5) 0.155(7) Uani 1 1 d .
H5A H 0.1652 0.4241 0.7833 0.186 Uiso 1 1 calc R
H5B H 0.0543 0.5118 0.7689 0.186 Uiso 1 1 calc R
O1W O 0.5819(7) 0.2500 0.2500 0.0394(12) Uani 1 2 d S
H1WA H 0.663(10) 0.231(4) 0.288(3) 0.062(19) Uiso 1 1 d .
O2W O 0.2491(6) 0.8216(3) 0.6255(3) 0.0589(12) Uani 1 1 d D
H2WA H 0.323(8) 0.845(4) 0.593(3) 0.071 Uiso 1 1 d D
H2WB H 0.239(10) 0.857(3) 0.663(2) 0.071 Uiso 1 1 d D

loop_
_atom_site_aniso_label
_atom_site_aniso_U_11
_atom_site_aniso_U_22
_atom_site_aniso_U_33
_atom_site_aniso_U_23
_atom_site_aniso_U_13
_atom_site_aniso_U_12
V1 0.0188(5) 0.0144(5) 0.0167(5) 0.0053(4) 0.000 0.000
V2 0.0491(7) 0.0079(4) 0.0285(5) 0.0022(4) 0.0277(5) 0.0023(4)
P1 0.0120(5) 0.0114(5) 0.0158(5) 0.0046(4) 0.0012(4) 0.0002(4)
O1 0.018(2) 0.033(2) 0.037(2) 0.005(2) 0.000 0.000
O2 0.0220(14) 0.0163(13) 0.0183(13) 0.0054(11) 0.0026(11) 0.0011(11)
O3 0.0136(13) 0.0126(13) 0.0223(13) 0.0055(11) -0.0011(11) -0.0050(11)
O4 0.0123(12) 0.0157(13) 0.0161(12) 0.0047(10) 0.0005(10) -0.0032(11)
O5 0.070(3) 0.038(2) 0.0331(18) -0.0020(16) -0.0044(18) -0.0259(19)
O6 0.0378(17) 0.0171(14) 0.0200(14) 0.0049(12) -0.0007(13) -0.0077(13)
O7 0.0196(19) 0.0137(18) 0.0126(17) 0.000 0.000 -0.0025(15)
N1 0.034(3) 0.033(3) 0.097(4) -0.016(3) 0.008(3) -0.016(2)
C1 0.024(2) 0.0161(19) 0.026(2) 0.0006(16) -0.0011(17) 0.0003(17)
C2 0.022(2) 0.0175(19) 0.0230(19) -0.0013(16) 0.0060(16) 0.0037(17)
C3 0.065(4) 0.028(3) 0.103(6) -0.001(3) 0.032(4) -0.001(3)
C4 0.083(6) 0.030(3) 0.311(16) 0.006(6) -0.113(8) -0.002(4)
C5 0.268(16) 0.118(8) 0.079(6) -0.047(6) 0.076(8) -0.141(10)
O1W 0.026(2) 0.053(3) 0.039(3) 0.024(2) 0.000 0.000
O2W 0.038(2) 0.076(3) 0.063(3) 0.032(2) 0.000(2) -0.007(2)

loop_
_atom_type_symbol
_atom_type_description
_atom_type_scat_dispersion_real
_atom_type_scat_dispersion_imag
_atom_type_scat_source
C C 0.0033 0.0016 'International Tables Vol C Tables 4.2.6.8 and 6.1.1.4'
H H 0.0000 0.0000 'International Tables Vol C Tables 4.2.6.8 and 6.1.1.4'
N N 0.0061 0.0033 'International Tables Vol C Tables 4.2.6.8 and 6.1.1.4'
O O 0.0106 0.0060 'International Tables Vol C Tables 4.2.6.8 and 6.1.1.4'
P P 0.1023 0.0942 'International Tables Vol C Tables 4.2.6.8 and 6.1.1.4'
V V 0.3005 0.5294 'International Tables Vol C Tables 4.2.6.8 and 6.1.1.4'

loop_
_geom_angle_atom_site_label_1
_geom_angle_atom_site_label_2
_geom_angle_atom_site_label_3
_geom_angle
_geom_angle_site_symmetry_1
_geom_angle_site_symmetry_3
O1 V1 O2 99.06(8) . 4
O1 V1 O2 99.06(9) . .
O2 V1 O2 161.89(17) 4 .
O1 V1 O6 101.62(9) . .
O2 V1 O6 86.06(11) 4 .
O2 V1 O6 90.30(11) . .
O1 V1 O6 101.62(9) . 4
O2 V1 O6 90.30(11) 4 4
O2 V1 O6 86.06(11) . 4
O6 V1 O6 156.76(19) . 4
O1 V1 O1W 180.000(1) . .
O2 V1 O1W 80.94(8) 4 .
O2 V1 O1W 80.94(8) . .
O6 V1 O1W 78.38(9) . .
O6 V1 O1W 78.38(9) 4 .
O7 V2 O7 180.00(19) 5_556 .
O7 V2 O3 88.79(9) 5_556 6_556
O7 V2 O3 91.21(9) . 6_556
O7 V2 O3 91.21(9) 5_556 2
O7 V2 O3 88.79(9) . 2
O3 V2 O3 180.0 6_556 2
O7 V2 O4 89.70(11) 5_556 .
O7 V2 O4 90.30(11) . .
O3 V2 O4 89.29(11) 6_556 .
O3 V2 O4 90.71(11) 2 .
O7 V2 O4 90.30(11) 5_556 5_556
O7 V2 O4 89.70(11) . 5_556
O3 V2 O4 90.71(11) 6_556 5_556
O3 V2 O4 89.29(11) 2 5_556
O4 V2 O4 180.0 . 5_556
O2 P1 O4 111.85(15) . .
O2 P1 O3 110.37(15) . .
O4 P1 O3 112.28(14) . .
O2 P1 C2 107.85(17) . .
O4 P1 C2 106.42(17) . .
O3 P1 C2 107.80(18) . .
P1 O2 V1 128.53(17) . .
P1 O3 V2 132.38(15) . 2
P1 O4 V2 135.51(16) . .
C1 O6 V1 130.4(3) . .
V2 O7 V2 133.72(19) . 2
V2 O7 H7A 113.1 . .
V2 O7 H7A 113.1 2 .
C5 N1 C3 112.7(9) . .
C5 N1 C4 108.9(8) . .
C3 N1 C4 108.0(7) . .
C5 N1 H1A 109.1 . .
C3 N1 H1A 109.1 . .
C4 N1 H1A 109.1 . .
O5 C1 O6 121.6(4) . .
O5 C1 C2 121.1(4) . .
O6 C1 C2 117.2(4) . .
C1 C2 P1 115.7(3) . .
C1 C2 H2A 108.4 . .
P1 C2 H2A 108.4 . .
C1 C2 H2B 108.4 . .
P1 C2 H2B 108.4 . .
H2A C2 H2B 107.4 . .
N1 C3 C4 107.0(5) . 2_565
N1 C3 H3A 110.3 . .
C4 C3 H3A 110.3 2_565 .
N1 C3 H3B 110.3 . .
C4 C3 H3B 110.3 2_565 .
H3A C3 H3B 108.6 . .
N1 C4 C3 109.4(6) . 2_565
N1 C4 H4A 109.8 . .
C3 C4 H4A 109.8 2_565 .
N1 C4 H4B 109.8 . .
C3 C4 H4B 109.8 2_565 .
H4A C4 H4B 108.2 . .
N1 C5 C5 108.0(6) . 2_565
N1 C5 H5A 110.1 . .
C5 C5 H5A 110.1 2_565 .
N1 C5 H5B 110.1 . .
C5 C5 H5B 110.1 2_565 .
H5A C5 H5B 108.4 . .
V1 O1W H1WA 128(4) . .
H2WA O2W H2WB 107.7(17) . .

loop_
_geom_bond_atom_site_label_1
_geom_bond_atom_site_label_2
_geom_bond_distance
_geom_bond_site_symmetry_2
V1 O1 1.601(4) .
V1 O2 1.992(3) 4
V1 O2 1.992(3) .
V1 O6 2.019(3) .
V1 O6 2.019(3) 4
V1 O1W 2.307(5) .
V2 O7 1.9161(14) 5_556
V2 O7 1.9161(14) .
V2 O3 1.974(3) 6_556
V2 O3 1.974(3) 2
V2 O4 1.985(2) .
V2 O4 1.985(2) 5_556
P1 O2 1.520(3) .
P1 O4 1.523(3) .
P1 O3 1.529(3) .
P1 C2 1.805(4) .
O3 V2 1.974(3) 2
O5 C1 1.220(5) .
O6 C1 1.299(5) .
O7 V2 1.9161(14) 2
O7 H7A 0.9300 .
N1 C5 1.430(10) .
N1 C3 1.462(8) .
N1 C4 1.487(10) .
N1 H1A 0.9100 .
C1 C2 1.503(6) .
C2 H2A 0.9700 .
C2 H2B 0.9700 .
C3 C4 1.511(9) 2_565
C3 H3A 0.9700 .
C3 H3B 0.9700 .
C4 C3 1.511(9) 2_565
C4 H4A 0.9700 .
C4 H4B 0.9700 .
C5 C5 1.53(2) 2_565
C5 H5A 0.9700 .
C5 H5B 0.9700 .
O1W H1WA 0.93(6) .
O2W H2WA 0.859(10) .
O2W H2WB 0.860(10) .

loop_
_geom_hbond_atom_site_label_D
_geom_hbond_atom_site_label_H
_geom_hbond_atom_site_label_A
_geom_hbond_distance_DH
_geom_hbond_distance_HA
_geom_hbond_distance_DA
_geom_hbond_angle_DHA
_geom_hbond_site_symmetry_A
N1 H1A O6 0.91 1.91 2.816(5) 173.3 6_556
O1W H1WA O2W 0.93(6) 1.83(6) 2.719(5) 161(6) 5_666
O2W H2WA O3 0.859(10) 1.97(3) 2.766(5) 154(7) 5_666
